data_1541189
loop_
_publ_author_name
'Mahjoub, A.R.'
'Seppelt, K.'
'Hoser, A.'
'Fuchs, J.'

_publ_section_title
;
 Die Struktur von Br F6(-) und verwandten Verbindungen
;
_journal_name_full 'Angewandte Chemie (German Edition)'
_journal_page_first 1528
_journal_page_last 1529
_journal_volume 101
_journal_year 1989
_chemical_formula_sum 'Br Cs F6'
_chemical_name_systematic 'Cs (Br F6)'
_space_group_IT_number 148
_symmetry_space_group_name_Hall '-P 3*'
_symmetry_space_group_name_H-M 'R -3 :R'
_cell_angle_alpha 96.501
_cell_angle_beta 96.501
_cell_angle_gamma 96.501
_cell_formula_units_Z 1
_cell_length_a 5.227
_cell_length_b 5.227
_cell_length_c 5.227
_cell_volume 139.825
_citation_journal_id_ASTM ANCEAD
_cod_data_source_file Mahjoub_ANCEAD_1989_795.cif
_cod_data_source_block Br1Cs1F6
_cod_original_cell_volume 139.8252
_cod_original_sg_symbol_Hall '-R 3 (-y+z,x+z,-x+y+z)'
_cod_original_formula_sum 'Br1 Cs1 F6'
_cod_database_code 1541189

loop_
_symmetry_equiv_pos_as_xyz
x,y,z
z,x,y
y,z,x
-x,-y,-z
-z,-x,-y
-y,-z,-x

loop_
_atom_site_label
_atom_site_type_symbol
_atom_site_fract_x
_atom_site_fract_y
_atom_site_fract_z
_atom_site_occupancy
_atom_site_U_iso_or_equiv
F1 F-1 0.0778 0.8089 0.7042 1 0.0
Cs1 Cs+1 0.5 0.5 0.5 1 0.0
Br1 Br+5 0 0 0 1 0.0
